data_4343315
loop_
_publ_author_name
'Shi, Yan X.'
'Liang, Rong Z.'
'Martin, Katherine A.'
'Weston, Nicholas'
'Gonzalez-Calera, Silvia'
'Ganguly, Rakesh'
'Li, Yongxin'
'Lu, Yunpeng'
'Ribeiro, Ant\'onio J M'
'Ramos, Maria J.'
'Fernandes, Pedro A.'
'Garc\'ia, Felipe'

_publ_section_title
;
 Synthesis and Hydrolytic Studies on the Air-Stable
 [(4-CN-PhO)(E)P(\m-N(t)Bu)]2 (E = O, S, and Se) Cyclodiphosphazanes.
;
_journal_issue 13
_journal_name_full 'Inorganic chemistry'
_journal_page_first 6423
_journal_page_last 6432
_journal_paper_doi 10.1021/acs.inorgchem.5b00735
_journal_volume 54
_journal_year 2015
_chemical_formula_sum 'C8 H18 Cl2 N2 P2 S2'
_chemical_formula_weight 339.20
_space_group_crystal_system triclinic
_space_group_IT_number 2
_space_group_name_Hall '-P 1'
_space_group_name_H-M_alt 'P -1'
_symmetry_space_group_name_Hall '-P 1'
_symmetry_space_group_name_H-M 'P -1'
_atom_sites_solution_hydrogens geom
_atom_sites_solution_primary direct
_atom_sites_solution_secondary difmap
_cell_angle_alpha 105.125(2)
_cell_angle_beta 97.897(2)
_cell_angle_gamma 102.816(2)
_cell_formula_units_Z 2
_cell_length_a 8.3283(6)
_cell_length_b 8.4922(7)
_cell_length_c 11.9547(10)
_cell_measurement_temperature 103.(2)
_cell_volume 778.57(11)
_computing_structure_refinement 'SHELXL-97 (Sheldrick, 2008)'
_computing_structure_solution 'SHELXS-97 (Sheldrick, 2008)'
_diffrn_ambient_temperature 103.(2)
_diffrn_measured_fraction_theta_full 0.993
_diffrn_measured_fraction_theta_max 0.993
_diffrn_radiation_wavelength 0.71073
_diffrn_reflns_av_R_equivalents 0.0295
_diffrn_reflns_av_sigmaI/netI 0.0301
_diffrn_reflns_limit_h_max 12
_diffrn_reflns_limit_h_min -11
_diffrn_reflns_limit_k_max 12
_diffrn_reflns_limit_k_min -12
_diffrn_reflns_limit_l_max 17
_diffrn_reflns_limit_l_min -17
_diffrn_reflns_number 16811
_diffrn_reflns_theta_full 31.11
_diffrn_reflns_theta_max 31.11
_diffrn_reflns_theta_min 1.80
_exptl_absorpt_coefficient_mu 0.869
_exptl_absorpt_correction_T_max 0.85
_exptl_absorpt_correction_T_min 0.82
_exptl_absorpt_correction_type multi-scan
_exptl_absorpt_process_details
;
;
_exptl_crystal_density_diffrn 1.447
_exptl_crystal_density_method 'not measured'
_exptl_crystal_F_000 352
_exptl_crystal_size_max 0.240
_exptl_crystal_size_mid 0.200
_exptl_crystal_size_min 0.200
_refine_diff_density_max 0.454
_refine_diff_density_min -0.448
_refine_ls_extinction_method none
_refine_ls_goodness_of_fit_ref 1.034
_refine_ls_hydrogen_treatment constr
_refine_ls_matrix_type full
_refine_ls_number_parameters 303
_refine_ls_number_reflns 4982
_refine_ls_number_restraints 526
_refine_ls_restrained_S_all 1.050
_refine_ls_R_factor_all 0.0476
_refine_ls_R_factor_gt 0.0334
_refine_ls_shift/su_max 0.002
_refine_ls_shift/su_mean 0.000
_refine_ls_structure_factor_coef Fsqd
_refine_ls_weighting_details 'calc w=1/[\s^2^(Fo^2^)+(0.0377P)^2^+0.2815P] where P=(Fo^2^+2Fc^2^)/3'
_refine_ls_weighting_scheme calc
_refine_ls_wR_factor_gt 0.0786
_refine_ls_wR_factor_ref 0.0868
_reflns_number_gt 3963
_reflns_number_total 4982
_reflns_threshold_expression >2sigma(I)
_cod_data_source_file ic5b00735_si_006.cif
_cod_data_source_block I
_cod_depositor_comments 'Adding full bibliography for 4343313--4343318.cif.'
_cod_database_code 4343315

loop_
_space_group_symop_operation_xyz
'x, y, z'
'-x, -y, -z'

loop_
_atom_site_type_symbol
_atom_site_label
_atom_site_fract_x
_atom_site_fract_y
_atom_site_fract_z
_atom_site_U_iso_or_equiv
_atom_site_adp_type
_atom_site_calc_flag
_atom_site_refinement_flags
_atom_site_occupancy
_atom_site_disorder_group
P P1 0.6172(2) 1.0540(3) -0.04641(18) 0.0225(3) Uani d PD 0.792(4) 1
S S1 0.7730(2) 1.27066(17) -0.01461(13) 0.0406(3) Uani d PD 0.792(4) 1
Cl Cl1 0.6497(3) 0.8865(3) -0.1875(2) 0.0384(3) Uani d PD 0.792(4) 1
N N1 0.5945(6) 0.9675(5) 0.0628(3) 0.0211(6) Uani d PDU 0.792(4) 1
C C1 0.7100(5) 0.8948(4) 0.1299(3) 0.0275(7) Uani d PDU 0.792(4) 1
C C2 0.8892(3) 0.9960(4) 0.1409(3) 0.0405(6) Uani d PDU 0.792(4) 1
H H2A 0.914 0.9838 0.0618 0.061 Uiso calc PR 0.792(4) 1
H H2B 0.9674 0.9539 0.1868 0.061 Uiso calc PR 0.792(4) 1
H H2C 0.902 1.1158 0.1813 0.061 Uiso calc PR 0.792(4) 1
C C3 0.6680(3) 0.9143(4) 0.2514(2) 0.0414(7) Uani d PDU 0.792(4) 1
H H3A 0.6819 1.0343 0.2916 0.062 Uiso calc PR 0.792(4) 1
H H3B 0.7438 0.8709 0.2982 0.062 Uiso calc PR 0.792(4) 1
H H3C 0.5513 0.8503 0.2429 0.062 Uiso calc PR 0.792(4) 1
C C4 0.6832(5) 0.7087(3) 0.0637(3) 0.0547(8) Uani d PDU 0.792(4) 1
H H4A 0.5656 0.6471 0.0551 0.082 Uiso calc PR 0.792(4) 1
H H4B 0.7571 0.6609 0.1083 0.082 Uiso calc PR 0.792(4) 1
H H4C 0.7098 0.6983 -0.0148 0.082 Uiso calc PR 0.792(4) 1
P P1A 0.5895(10) 1.0213(9) -0.0692(6) 0.0208(10) Uani d PD 0.208(4) 2
S S1A 0.6709(14) 0.9218(11) -0.2002(8) 0.0399(13) Uani d PD 0.208(4) 2
Cl Cl1A 0.7259(6) 1.2755(6) 0.0042(4) 0.0316(7) Uani d PD 0.208(4) 2
N N1A 0.582(2) 0.939(2) 0.0424(12) 0.024(2) Uani d PDU 0.208(4) 2
C C1A 0.7004(19) 0.8751(18) 0.1140(13) 0.032(2) Uani d PDU 0.208(4) 2
C C2A 0.8506(16) 1.0257(14) 0.1863(14) 0.059(3) Uani d PDU 0.208(4) 2
H H2A1 0.9109 1.0724 0.1323 0.088 Uiso calc PR 0.208(4) 2
H H2A2 0.9269 0.9873 0.2366 0.088 Uiso calc PR 0.208(4) 2
H H2A3 0.8098 1.1133 0.2361 0.088 Uiso calc PR 0.208(4) 2
C C3A 0.6101(13) 0.7877(17) 0.1923(10) 0.053(3) Uani d PDU 0.208(4) 2
H H3A1 0.5717 0.8697 0.2491 0.079 Uiso calc PR 0.208(4) 2
H H3A2 0.6874 0.7413 0.2353 0.079 Uiso calc PR 0.208(4) 2
H H3A3 0.513 0.6956 0.1432 0.079 Uiso calc PR 0.208(4) 2
C C4A 0.7681(17) 0.7494(14) 0.0337(10) 0.049(2) Uani d PDU 0.208(4) 2
H H4A1 0.6742 0.66 -0.0219 0.074 Uiso calc PR 0.208(4) 2
H H4A2 0.8352 0.6993 0.0813 0.074 Uiso calc PR 0.208(4) 2
H H4A3 0.839 0.807 -0.0105 0.074 Uiso calc PR 0.208(4) 2
P P2 0.8941(5) 0.5682(6) 0.4656(2) 0.0194(5) Uani d PD 0.694(3) 1
S S2 0.8647(4) 0.7798(3) 0.5444(2) 0.0451(6) Uani d PD 0.694(3) 1
Cl Cl2 0.7447(2) 0.4430(2) 0.30638(13) 0.0407(3) Uani d PD 0.694(3) 1
N N2 0.9111(10) 0.4315(9) 0.5431(6) 0.0200(10) Uani d PDU 0.694(3) 1
C C5 0.7955(8) 0.3655(7) 0.6168(5) 0.0275(9) Uani d PDU 0.694(3) 1
C C6 0.6130(3) 0.3234(4) 0.5504(3) 0.0482(8) Uani d PDU 0.694(3) 1
H H6A 0.5885 0.4267 0.5394 0.072 Uiso calc PR 0.694(3) 1
H H6B 0.5368 0.2766 0.5964 0.072 Uiso calc PR 0.694(3) 1
H H6C 0.5971 0.2399 0.4729 0.072 Uiso calc PR 0.694(3) 1
C C7 0.8342(3) 0.2052(3) 0.6330(3) 0.0359(6) Uani d PDU 0.694(3) 1
H H7A 0.8161 0.1214 0.5553 0.054 Uiso calc PR 0.694(3) 1
H H7B 0.7598 0.1589 0.6802 0.054 Uiso calc PR 0.694(3) 1
H H7C 0.9517 0.2318 0.6739 0.054 Uiso calc PR 0.694(3) 1
C C8 0.8239(4) 0.4966(3) 0.7373(2) 0.0454(8) Uani d PDU 0.694(3) 1
H H8A 0.9418 0.5247 0.7777 0.068 Uiso calc PR 0.694(3) 1
H H8B 0.7509 0.4504 0.7853 0.068 Uiso calc PR 0.694(3) 1
H H8C 0.7972 0.5991 0.7265 0.068 Uiso calc PR 0.694(3) 1
P P2A 0.8869(12) 0.5546(14) 0.4620(7) 0.0271(16) Uani d PD 0.306(3) 2
S S2A 0.7077(5) 0.4516(7) 0.3278(4) 0.0524(9) Uani d PD 0.306(3) 2
Cl Cl2A 0.8258(7) 0.7718(7) 0.5312(5) 0.0310(8) Uani d PD 0.306(3) 2
N N2A 0.909(2) 0.445(2) 0.5554(15) 0.0189(18) Uani d PDU 0.306(3) 2
C C5A 0.7980(16) 0.3507(16) 0.6193(11) 0.031(2) Uani d PDU 0.306(3) 2
C C6A 0.6900(9) 0.1860(8) 0.5300(7) 0.0530(17) Uani d PDU 0.306(3) 2
H H6A1 0.6206 0.2109 0.4672 0.079 Uiso calc PR 0.306(3) 2
H H6A2 0.617 0.1217 0.5697 0.079 Uiso calc PR 0.306(3) 2
H H6A3 0.7627 0.119 0.4954 0.079 Uiso calc PR 0.306(3) 2
C C7A 0.9098(9) 0.3246(10) 0.7199(6) 0.0514(17) Uani d PDU 0.306(3) 2
H H7A1 0.9833 0.2566 0.6878 0.077 Uiso calc PR 0.306(3) 2
H H7A2 0.8399 0.2655 0.7639 0.077 Uiso calc PR 0.306(3) 2
H H7A3 0.9787 0.4348 0.7731 0.077 Uiso calc PR 0.306(3) 2
C C8A 0.6912(9) 0.4683(9) 0.6649(7) 0.0511(17) Uani d PDU 0.306(3) 2
H H8A1 0.7646 0.5753 0.7195 0.077 Uiso calc PR 0.306(3) 2
H H8A2 0.6125 0.4145 0.7065 0.077 Uiso calc PR 0.306(3) 2
H H8A3 0.628 0.4905 0.598 0.077 Uiso calc PR 0.306(3) 2

loop_
_atom_site_aniso_label
_atom_site_aniso_U_11
_atom_site_aniso_U_22
_atom_site_aniso_U_33
_atom_site_aniso_U_12
_atom_site_aniso_U_13
_atom_site_aniso_U_23
P1 0.0195(7) 0.0303(7) 0.0256(7) 0.0096(5) 0.0103(5) 0.0164(5)
S1 0.0418(7) 0.0337(4) 0.0388(5) -0.0059(4) 0.0021(4) 0.0153(3)
Cl1 0.0374(6) 0.0434(7) 0.0327(6) 0.0161(5) 0.0118(4) 0.0022(4)
N1 0.0235(11) 0.0261(14) 0.0220(12) 0.0110(10) 0.0108(9) 0.0143(11)
C1 0.0323(13) 0.0297(12) 0.0292(14) 0.0182(10) 0.0067(10) 0.0150(10)
C2 0.0306(11) 0.0616(17) 0.0443(14) 0.0218(11) 0.0142(10) 0.0303(13)
C3 0.0442(13) 0.0641(17) 0.0372(12) 0.0269(12) 0.0177(10) 0.0360(12)
C4 0.073(2) 0.0350(13) 0.0615(18) 0.0318(14) 0.0015(15) 0.0152(12)
P1A 0.0158(18) 0.027(2) 0.019(2) -0.0019(14) 0.0025(14) 0.0123(16)
S1A 0.045(3) 0.050(3) 0.0304(16) 0.018(3) 0.0216(14) 0.0109(19)
Cl1A 0.0312(18) 0.0249(10) 0.0362(14) -0.0026(11) 0.0146(11) 0.0096(9)
N1A 0.026(4) 0.027(4) 0.028(4) 0.011(3) 0.014(3) 0.014(3)
C1A 0.030(4) 0.044(4) 0.029(4) 0.011(3) 0.016(3) 0.021(3)
C2A 0.050(5) 0.048(4) 0.077(6) 0.023(4) -0.012(4) 0.020(4)
C3A 0.048(5) 0.078(6) 0.050(5) 0.025(4) 0.012(4) 0.042(4)
C4A 0.066(6) 0.047(4) 0.053(5) 0.040(4) 0.013(4) 0.023(4)
P2 0.0212(8) 0.0241(7) 0.0209(8) 0.0110(5) 0.0057(6) 0.0156(5)
S2 0.0571(14) 0.0252(5) 0.0584(10) 0.0194(6) 0.0304(9) 0.0053(5)
Cl2 0.0382(7) 0.0521(5) 0.0228(5) 0.0027(4) -0.0027(4) 0.0086(4)
N2 0.0244(16) 0.0209(15) 0.0229(17) 0.0107(12) 0.0105(12) 0.0133(13)
C5 0.0331(17) 0.0307(14) 0.0365(16) 0.0179(12) 0.0186(13) 0.0265(12)
C6 0.0295(12) 0.070(2) 0.0651(18) 0.0170(13) 0.0219(12) 0.0453(16)
C7 0.0433(14) 0.0339(12) 0.0514(15) 0.0189(11) 0.0258(12) 0.0327(11)
C8 0.075(2) 0.0386(13) 0.0401(14) 0.0241(13) 0.0397(14) 0.0198(11)
P2A 0.021(2) 0.029(2) 0.045(3) 0.0156(17) 0.017(2) 0.0233(19)
S2A 0.0270(13) 0.0790(16) 0.0296(15) 0.0050(11) -0.0011(9) -0.0082(12)
Cl2A 0.0419(19) 0.0336(14) 0.0388(11) 0.0308(14) 0.0203(11) 0.0234(11)
N2A 0.019(3) 0.028(3) 0.025(3) 0.019(2) 0.014(2) 0.018(3)
C5A 0.028(3) 0.040(3) 0.038(3) 0.011(3) 0.024(3) 0.022(3)
C6A 0.042(3) 0.043(3) 0.081(4) 0.002(2) 0.022(3) 0.035(3)
C7A 0.054(3) 0.072(4) 0.053(3) 0.024(3) 0.027(3) 0.048(3)
C8A 0.050(3) 0.061(3) 0.073(4) 0.030(3) 0.045(3) 0.042(3)

loop_
_atom_type_symbol
_atom_type_description
_atom_type_scat_dispersion_real
_atom_type_scat_dispersion_imag
_atom_type_scat_source
C C 0.0033 0.0016 'International Tables Vol C Tables 4.2.6.8 and 6.1.1.4'
H H 0.0000 0.0000 'International Tables Vol C Tables 4.2.6.8 and 6.1.1.4'
N N 0.0061 0.0033 'International Tables Vol C Tables 4.2.6.8 and 6.1.1.4'
P P 0.1023 0.0942 'International Tables Vol C Tables 4.2.6.8 and 6.1.1.4'
S S 0.1246 0.1234 'International Tables Vol C Tables 4.2.6.8 and 6.1.1.4'
Cl Cl 0.1484 0.1585 'International Tables Vol C Tables 4.2.6.8 and 6.1.1.4'

loop_
_geom_angle_atom_site_label_1
_geom_angle_atom_site_label_2
_geom_angle_atom_site_label_3
_geom_angle_site_symmetry_1
_geom_angle_site_symmetry_3
_geom_angle
N1 P1 N1 . 2_675 84.9(2)
N1 P1 S1 . . 119.87(17)
N1 P1 S1 2_675 . 121.1(2)
N1 P1 Cl1 . . 110.23(18)
N1 P1 Cl1 2_675 . 106.81(19)
S1 P1 Cl1 . . 111.06(12)
N1 P1 P1 . 2_675 43.10(17)
N1 P1 P1 2_675 2_675 41.84(12)
S1 P1 P1 . 2_675 133.44(17)
Cl1 P1 P1 . 2_675 115.47(15)
C1 N1 P1 . . 131.5(3)
C1 N1 P1 . 2_675 131.9(3)
P1 N1 P1 . 2_675 95.1(2)
N1 C1 C3 . . 107.6(3)
N1 C1 C2 . . 107.6(3)
C3 C1 C2 . . 110.3(3)
N1 C1 C4 . . 109.5(3)
C3 C1 C4 . . 110.5(3)
C2 C1 C4 . . 111.1(3)
N1A P1A N1A 2_675 . 84.2(9)
N1A P1A S1A 2_675 . 137.8(8)
N1A P1A S1A . . 120.6(8)
N1A P1A Cl1A 2_675 . 92.6(8)
N1A P1A Cl1A . . 106.6(6)
S1A P1A Cl1A . . 109.5(5)
N1A P1A P1A 2_675 2_675 43.2(5)
N1A P1A P1A . 2_675 41.0(7)
S1A P1A P1A . 2_675 146.9(6)
Cl1A P1A P1A . 2_675 103.1(5)
C1A N1A P1A . 2_675 127.9(11)
C1A N1A P1A . . 135.5(13)
P1A N1A P1A 2_675 . 95.8(9)
N1A C1A C4A . . 110.3(11)
N1A C1A C3A . . 110.5(11)
C4A C1A C3A . . 108.2(11)
N1A C1A C2A . . 108.3(11)
C4A C1A C2A . . 107.5(11)
C3A C1A C2A . . 112.1(12)
C1A C2A H2A1 . . 109.5
C1A C2A H2A2 . . 109.5
H2A1 C2A H2A2 . . 109.5
C1A C2A H2A3 . . 109.5
H2A1 C2A H2A3 . . 109.5
H2A2 C2A H2A3 . . 109.5
C1A C3A H3A1 . . 109.5
C1A C3A H3A2 . . 109.5
H3A1 C3A H3A2 . . 109.5
C1A C3A H3A3 . . 109.5
H3A1 C3A H3A3 . . 109.5
H3A2 C3A H3A3 . . 109.5
C1A C4A H4A1 . . 109.5
C1A C4A H4A2 . . 109.5
H4A1 C4A H4A2 . . 109.5
C1A C4A H4A3 . . 109.5
H4A1 C4A H4A3 . . 109.5
H4A2 C4A H4A3 . . 109.5
N2 P2 N2 2_766 . 83.5(3)
N2 P2 S2 2_766 . 114.9(4)
N2 P2 S2 . . 118.4(3)
N2 P2 Cl2 2_766 . 108.9(3)
N2 P2 Cl2 . . 109.4(4)
S2 P2 Cl2 . . 116.95(18)
N2 P2 P2 2_766 2_766 42.4(2)
N2 P2 P2 . 2_766 41.1(3)
S2 P2 P2 . 2_766 127.0(3)
Cl2 P2 P2 . 2_766 116.1(3)
C5 N2 P2 . 2_766 132.8(5)
C5 N2 P2 . . 129.4(6)
P2 N2 P2 2_766 . 96.5(3)
N2 C5 C7 . . 107.8(5)
N2 C5 C8 . . 110.4(5)
C7 C5 C8 . . 109.8(4)
N2 C5 C6 . . 108.8(5)
C7 C5 C6 . . 109.5(4)
C8 C5 C6 . . 110.4(4)
N2A P2A N2A . 2_766 87.5(8)
N2A P2A S2A . . 116.4(9)
N2A P2A S2A 2_766 . 118.8(8)
N2A P2A Cl2A . . 114.0(8)
N2A P2A Cl2A 2_766 . 121.4(9)
S2A P2A Cl2A . . 99.8(4)
N2A P2A P2A . 2_766 45.2(6)
N2A P2A P2A 2_766 2_766 42.3(4)
S2A P2A P2A . 2_766 130.0(7)
Cl2A P2A P2A . 2_766 130.1(7)
C5A N2A P2A . . 136.7(12)
C5A N2A P2A . 2_766 130.1(11)
P2A N2A P2A . 2_766 92.5(8)
N2A C5A C7A . . 107.9(10)
N2A C5A C6A . . 107.9(11)
C7A C5A C6A . . 113.2(9)
N2A C5A C8A . . 104.4(11)
C7A C5A C8A . . 111.6(9)
C6A C5A C8A . . 111.3(9)
C5A C6A H6A1 . . 109.5
C5A C6A H6A2 . . 109.5
H6A1 C6A H6A2 . . 109.5
C5A C6A H6A3 . . 109.5
H6A1 C6A H6A3 . . 109.5
H6A2 C6A H6A3 . . 109.5
C5A C7A H7A1 . . 109.5
C5A C7A H7A2 . . 109.5
H7A1 C7A H7A2 . . 109.5
C5A C7A H7A3 . . 109.5
H7A1 C7A H7A3 . . 109.5
H7A2 C7A H7A3 . . 109.5
C5A C8A H8A1 . . 109.5
C5A C8A H8A2 . . 109.5
H8A1 C8A H8A2 . . 109.5
C5A C8A H8A3 . . 109.5
H8A1 C8A H8A3 . . 109.5
H8A2 C8A H8A3 . . 109.5

loop_
_geom_bond_atom_site_label_1
_geom_bond_atom_site_label_2
_geom_bond_site_symmetry_2
_geom_bond_distance
P1 N1 . 1.670(3)
P1 N1 2_675 1.710(5)
P1 S1 . 1.911(2)
P1 Cl1 . 1.996(3)
P1 P1 2_675 2.493(4)
N1 C1 . 1.503(4)
N1 P1 2_675 1.710(5)
C1 C3 . 1.515(4)
C1 C2 . 1.517(4)
C1 C4 . 1.521(4)
C2 H2A . 0.98
C2 H2B . 0.98
C2 H2C . 0.98
C3 H3A . 0.98
C3 H3B . 0.98
C3 H3C . 0.98
C4 H4A . 0.98
C4 H4B . 0.98
C4 H4C . 0.98
P1A N1A 2_675 1.59(2)
P1A N1A . 1.662(12)
P1A S1A . 1.866(10)
P1A Cl1A . 2.090(7)
P1A P1A 2_675 2.417(17)
N1A C1A . 1.499(13)
N1A P1A 2_675 1.59(2)
C1A C4A . 1.503(14)
C1A C3A . 1.518(13)
C1A C2A . 1.537(14)
C2A H2A1 . 0.98
C2A H2A2 . 0.98
C2A H2A3 . 0.98
C3A H3A1 . 0.98
C3A H3A2 . 0.98
C3A H3A3 . 0.98
C4A H4A1 . 0.98
C4A H4A2 . 0.98
C4A H4A3 . 0.98
P2 N2 2_766 1.639(9)
P2 N2 . 1.680(5)
P2 S2 . 1.885(5)
P2 Cl2 . 2.002(4)
P2 P2 2_766 2.477(6)
N2 C5 . 1.507(6)
N2 P2 2_766 1.639(9)
C5 C7 . 1.520(5)
C5 C8 . 1.524(6)
C5 C6 . 1.532(6)
C6 H6A . 0.98
C6 H6B . 0.98
C6 H6C . 0.98
C7 H7A . 0.98
C7 H7B . 0.98
C7 H7C . 0.98
C8 H8A . 0.98
C8 H8B . 0.98
C8 H8C . 0.98
P2A N2A . 1.649(11)
P2A N2A 2_766 1.736(19)
P2A S2A . 1.897(9)
P2A Cl2A . 2.020(10)
P2A P2A 2_766 2.446(15)
N2A C5A . 1.505(12)
N2A P2A 2_766 1.736(19)
C5A C7A . 1.511(12)
C5A C6A . 1.518(12)
C5A C8A . 1.525(12)
C6A H6A1 . 0.98
C6A H6A2 . 0.98
C6A H6A3 . 0.98
C7A H7A1 . 0.98
C7A H7A2 . 0.98
C7A H7A3 . 0.98
C8A H8A1 . 0.98
C8A H8A2 . 0.98
C8A H8A3 . 0.98
